data_4300375
_journal_name_full 'Inorganic Chemistry'
_journal_paper_doi 10.1021/ic050999x
_journal_year 2006
_chemical_formula_sum 'C24 H20 Co3 N4 O12'
_chemical_formula_weight 733.22
_space_group_IT_number 60
_symmetry_cell_setting orthorhombic
_symmetry_space_group_name_Hall '-P 2n 2ab'
_symmetry_space_group_name_H-M 'P b c n'
_cell_angle_alpha 90.00
_cell_angle_beta 90.00
_cell_angle_gamma 90.00
_cell_formula_units_Z 4
_cell_length_a 18.458(2)
_cell_length_b 12.0616(14)
_cell_length_c 11.4859(14)
_cell_measurement_temperature 293(2)
_cell_volume 2557.2(5)
_diffrn_ambient_temperature 293(2)
_exptl_crystal_density_diffrn 1.905
_cod_depositor_comments
;
The following automatic conversions were performed:
'_symmetry_cell_setting' value 'Orthorhombic' changed to 'orthorhombic'
according to '/home/saulius/struct/CIF-dictionaries/cif_core.dic'
dictionary named 'cif_core.dic' version 2.4.1 from 2010-06-29.

Automatic conversion script
Id: cif_fix_enum 1527 2010-12-29 10:47:43Z saulius 
;
_cod_database_code 4300375

loop_
_symmetry_equiv_pos_as_xyz
'x, y, z'
'-x+1/2, -y+1/2, z+1/2'
'x+1/2, -y+1/2, -z'
'-x, y, -z+1/2'
'-x, -y, -z'
'x-1/2, y-1/2, -z-1/2'
'-x-1/2, y-1/2, z'
'x, -y, z-1/2'

loop_
_atom_site_label
_atom_site_type_symbol
_atom_site_fract_x
_atom_site_fract_y
_atom_site_fract_z
_atom_site_U_iso_or_equiv
_atom_site_adp_type
_atom_site_occupancy
_atom_site_symmetry_multiplicity
_atom_site_calc_flag
_atom_site_refinement_flags
_atom_site_disorder_assembly
_atom_site_disorder_group
Co1 Co 0.5000 0.58859(8) 0.2500 0.0151(3) Uani 1 2 d S . .
Co2 Co 0.50892(4) 0.39344(6) 0.07213(6) 0.0179(3) Uani 1 1 d . . .
O1 O 0.5331(2) 0.5629(3) 0.0811(3) 0.0176(9) Uani 1 1 d . . .
HO1 H 0.580(4) 0.583(6) 0.090(5) 0.05(2) Uiso 1 1 d . . .
O2 O 0.42847(18) 0.4468(3) 0.1896(3) 0.0219(9) Uani 1 1 d . . .
O3 O 0.3929(2) 0.3625(3) 0.3526(4) 0.0251(10) Uani 1 1 d . . .
O4 O 0.1623(2) 0.1326(4) 0.3302(4) 0.0320(11) Uani 1 1 d . . .
O5 O 0.07905(18) 0.1993(3) 0.2086(4) 0.0274(10) Uani 1 1 d . . .
O6 O 0.2111(2) 0.4297(4) -0.0752(4) 0.0291(10) Uani 1 1 d . . .
HO6 H 0.244(5) 0.416(7) -0.137(6) 0.07(2) Uiso 1 1 d . . .
N1 N 0.4833(3) 0.2267(4) 0.0775(4) 0.0239(11) Uani 1 1 d . . .
N2 N 0.4863(3) 0.0512(4) 0.1282(5) 0.0310(12) Uani 1 1 d . . .
C1 C 0.3814(3) 0.3957(4) 0.2510(5) 0.0185(12) Uani 1 1 d . . .
C2 C 0.1429(3) 0.1947(5) 0.2485(5) 0.0217(12) Uani 1 1 d . . .
C3 C 0.3100(3) 0.3718(4) 0.1957(5) 0.0196(12) Uani 1 1 d . . .
C4 C 0.2613(3) 0.3003(5) 0.2490(5) 0.0223(13) Uani 1 1 d . . .
H4 H 0.273(2) 0.281(4) 0.324(4) 0.000(12) Uiso 1 1 d . . .
C5 C 0.1965(3) 0.2725(5) 0.1941(5) 0.0246(13) Uani 1 1 d . . .
C6 C 0.1817(3) 0.3165(5) 0.0849(5) 0.0212(13) Uani 1 1 d . . .
H6 H 0.140(3) 0.300(5) 0.043(5) 0.030(16) Uiso 1 1 d . . .
C7 C 0.2295(3) 0.3884(5) 0.0304(5) 0.0218(13) Uani 1 1 d . . .
C8 C 0.2933(3) 0.4171(5) 0.0874(5) 0.0225(13) Uani 1 1 d . . .
H8 H 0.323(3) 0.470(4) 0.056(4) 0.004(12) Uiso 1 1 d . . .
C9 C 0.4165(3) 0.1802(5) 0.0573(6) 0.0341(16) Uani 1 1 d . . .
H9 H 0.381(3) 0.219(5) 0.025(5) 0.030(18) Uiso 1 1 d . . .
C10 C 0.4176(4) 0.0733(6) 0.0896(6) 0.0368(17) Uani 1 1 d . . .
H14 H 0.384(5) 0.013(7) 0.083(7) 0.08(3) Uiso 1 1 d . . .
C11 C 0.5238(3) 0.1467(5) 0.1203(5) 0.0259(14) Uani 1 1 d . . .
H11 H 0.568(3) 0.162(5) 0.153(5) 0.022(15) Uiso 1 1 d . . .
C12 C 0.5118(5) -0.0501(5) 0.1866(6) 0.0379(17) Uani 1 1 d . . .
H12B H 0.491(3) -0.111(5) 0.145(5) 0.019(15) Uiso 1 1 d . . .
H12A H 0.563(4) -0.043(5) 0.178(5) 0.04(2) Uiso 1 1 d . . .

loop_
_atom_site_aniso_label
_atom_site_aniso_U_11
_atom_site_aniso_U_22
_atom_site_aniso_U_33
_atom_site_aniso_U_23
_atom_site_aniso_U_13
_atom_site_aniso_U_12
Co1 0.0115(5) 0.0158(6) 0.0179(6) 0.000 -0.0002(4) 0.000
Co2 0.0188(4) 0.0144(4) 0.0206(5) 0.0009(3) -0.0032(3) -0.0003(3)
O1 0.0132(18) 0.018(2) 0.022(2) -0.0027(16) 0.0000(15) -0.0037(16)
O2 0.0157(18) 0.023(2) 0.027(2) -0.0037(18) 0.0041(17) -0.0043(16)
O3 0.022(2) 0.025(2) 0.029(3) 0.0068(19) -0.0067(17) -0.0084(17)
O4 0.020(2) 0.039(3) 0.037(3) 0.016(2) -0.0044(19) -0.0089(18)
O5 0.0127(19) 0.030(2) 0.039(2) 0.0122(19) -0.0050(18) -0.0062(16)
O6 0.023(2) 0.041(3) 0.024(3) 0.007(2) 0.0001(19) 0.0023(18)
N1 0.029(2) 0.018(3) 0.025(3) 0.003(2) 0.001(2) -0.003(2)
N2 0.048(3) 0.018(3) 0.027(3) 0.000(2) 0.005(3) 0.003(2)
C1 0.020(3) 0.011(3) 0.024(3) -0.005(3) 0.001(2) 0.001(2)
C2 0.022(3) 0.018(3) 0.025(3) 0.006(3) -0.005(2) -0.004(2)
C3 0.016(3) 0.020(3) 0.023(3) -0.003(3) 0.003(2) -0.005(2)
C4 0.020(3) 0.027(3) 0.019(3) 0.002(3) -0.007(3) 0.000(2)
C5 0.016(3) 0.022(3) 0.035(4) 0.006(3) 0.000(3) 0.000(2)
C6 0.017(3) 0.024(3) 0.023(3) -0.002(3) -0.002(2) -0.005(2)
C7 0.022(3) 0.020(3) 0.023(3) 0.002(3) -0.001(2) 0.001(2)
C8 0.019(3) 0.024(3) 0.024(3) 0.004(3) 0.004(2) -0.005(2)
C9 0.027(3) 0.025(4) 0.051(5) -0.005(3) -0.002(3) -0.007(3)
C10 0.043(4) 0.026(4) 0.041(4) 0.000(3) -0.003(3) -0.015(3)
C11 0.035(3) 0.017(3) 0.026(3) 0.003(3) -0.006(3) -0.002(3)
C12 0.065(5) 0.015(3) 0.034(4) -0.001(3) 0.003(4) 0.002(3)

loop_
_geom_bond_atom_site_label_1
_geom_bond_atom_site_label_2
_geom_bond_distance
_geom_bond_site_symmetry_2
_geom_bond_publ_flag
Co1 O5 2.035(4) 7_665 ?
Co1 O5 2.035(4) 6_666 ?
Co1 O1 2.057(4) . ?
Co1 O1 2.057(4) 4_655 ?
Co1 O2 2.269(4) . ?
Co1 O2 2.269(4) 4_655 ?
Co2 O1 1.994(4) 5_665 ?
Co2 O3 2.043(4) 4_655 ?
Co2 N1 2.067(5) . ?
Co2 O1 2.095(4) . ?
Co2 O2 2.107(4) . ?
O1 Co2 1.994(4) 5_665 ?
O2 C1 1.278(6) . ?
O3 C1 1.252(7) . ?
O3 Co2 2.043(4) 4_655 ?
O4 C2 1.253(6) . ?
O5 C2 1.266(6) . ?
O5 Co1 2.035(4) 6_556 ?
O6 C7 1.354(7) . ?
N1 C11 1.315(8) . ?
N1 C9 1.375(7) . ?
N2 C11 1.347(8) . ?
N2 C10 1.370(8) . ?
N2 C12 1.471(9) . ?
C1 C3 1.491(7) . ?
C2 C5 1.500(8) . ?
C3 C4 1.388(7) . ?
C3 C8 1.394(8) . ?
C4 C5 1.392(8) . ?
C5 C6 1.389(8) . ?
C6 C7 1.387(8) . ?
C7 C8 1.392(8) . ?
C9 C10 1.341(10) . ?
C12 C12 1.519(14) 4_655 ?
